data_2016963
loop_
_publ_author_name
'Krishnaswamy, Shobhana'
'Gonnade, Rajesh G.'
'Bhadbhade, Mohan M.'
'Shashidhar, Mysore S.'

_publ_section_title
;
 Two modes of O---H&#x00B7;&#x00B7;&#x00B7;O hydrogen bonding utilized
 in dimorphs of racemic
 6-<i>O</i>-acryloyl-2-<i>O</i>-benzoyl-<i>myo</i>-inositol
 1,3,5-orthoformate
;
_journal_coeditor_code GD3264
_journal_issue 2
_journal_name_full 'Acta Crystallographica Section C'
_journal_page_first o54
_journal_page_last o57
_journal_paper_doi 10.1107/S0108270109000225
_journal_volume 65
_journal_year 2009
_chemical_formula_iupac 'C17 H16 O8'
_chemical_formula_moiety 'C17 H16 O8'
_chemical_formula_sum 'C17 H16 O8'
_chemical_formula_weight 348.30
_chemical_name_systematic
;
6-<i>O</i>-acryloyl-2-<i>O</i>-benzoyl-<i>myo</i>-inositol 1,3,5-orthoformate
;
_space_group_IT_number 4
_symmetry_cell_setting monoclinic
_symmetry_space_group_name_Hall 'P 2yb'
_symmetry_space_group_name_H-M 'P 1 21 1'
_atom_sites_solution_hydrogens geom
_atom_sites_solution_primary direct
_atom_sites_solution_secondary difmap
_audit_creation_method SHELXL97
_cell_angle_alpha 90.00
_cell_angle_beta 96.665(4)
_cell_angle_gamma 90.00
_cell_formula_units_Z 4
_cell_length_a 13.813(4)
_cell_length_b 19.279(5)
_cell_length_c 5.9801(15)
_cell_measurement_reflns_used 3573
_cell_measurement_temperature 133(2)
_cell_measurement_theta_max 27.88
_cell_measurement_theta_min 2.58
_cell_volume 1581.7(7)
_computing_cell_refinement 'SAINT (Bruker, 2003)'
_computing_data_collection 'SMART (Bruker, 2003)'
_computing_data_reduction 'SAINT (Bruker, 2003)'
_computing_molecular_graphics
;
ORTEP-3 (Farrugia, 1997) and Mercury (Version 2.1; Macrae <i>et al.</i>,
 2006)
;
_computing_publication_material
;
SHELXTL (Version 6.14; Sheldrick, 2008) and PLATON (Spek, 2003)
;
_computing_structure_refinement 'SHELXL97 (Sheldrick, 2008)'
_computing_structure_solution 'SHELXS97 (Sheldrick, 2008)'
_diffrn_ambient_temperature 133(2)
_diffrn_measured_fraction_theta_full 0.999
_diffrn_measured_fraction_theta_max 0.999
_diffrn_measurement_device 'Bruker Smart APEX'
_diffrn_measurement_device_type 'Bruker Smart APEX CCD area-detector'
_diffrn_measurement_method '\f and \w'
_diffrn_radiation_monochromator graphite
_diffrn_radiation_source 'fine-focus sealed tube'
_diffrn_radiation_type MoK\a
_diffrn_radiation_wavelength 0.71073
_diffrn_reflns_av_R_equivalents 0.0751
_diffrn_reflns_av_sigmaI/netI 0.0508
_diffrn_reflns_limit_h_max 16
_diffrn_reflns_limit_h_min -16
_diffrn_reflns_limit_k_max 22
_diffrn_reflns_limit_k_min -22
_diffrn_reflns_limit_l_max 7
_diffrn_reflns_limit_l_min -7
_diffrn_reflns_number 15127
_diffrn_reflns_theta_full 25.00
_diffrn_reflns_theta_max 25.00
_diffrn_reflns_theta_min 1.48
_exptl_absorpt_coefficient_mu 0.118
_exptl_absorpt_correction_T_max 0.9936
_exptl_absorpt_correction_T_min 0.9784
_exptl_absorpt_correction_type multi-scan
_exptl_absorpt_process_details '(SADABS; Bruker, 2003)'
_exptl_crystal_colour colourless
_exptl_crystal_density_diffrn 1.463
_exptl_crystal_density_method 'not measured'
_exptl_crystal_description needle
_exptl_crystal_F_000 728
_exptl_crystal_size_max 0.19
_exptl_crystal_size_mid 0.12
_exptl_crystal_size_min 0.05
_refine_diff_density_max 0.291
_refine_diff_density_min -0.204
_refine_ls_extinction_method none
_refine_ls_goodness_of_fit_ref 1.135
_refine_ls_hydrogen_treatment mixed
_refine_ls_matrix_type full
_refine_ls_number_parameters 459
_refine_ls_number_reflns 2870
_refine_ls_number_restraints 1
_refine_ls_restrained_S_all 1.135
_refine_ls_R_factor_all 0.0527
_refine_ls_R_factor_gt 0.0481
_refine_ls_shift/su_max 0.000
_refine_ls_shift/su_mean 0.000
_refine_ls_structure_factor_coef Fsqd
_refine_ls_weighting_details 'calc w = 1/[\s^2^(Fo^2^)+(0.0542P)^2^+0.5516P] where P=(Fo^2^+2Fc^2^)/3'
_refine_ls_weighting_scheme calc
_refine_ls_wR_factor_gt 0.1115
_refine_ls_wR_factor_ref 0.1140
_reflns_number_gt 2669
_reflns_number_total 2870
_reflns_threshold_expression I>2\s(I)
_cod_data_source_file gd3264.cif
_cod_data_source_block II
_cod_original_cell_volume 1581.8(7)
_cod_original_sg_symbol_H-M 'P 21'
_cod_database_code 2016963
_cod_database_fobs_code 2016963

loop_
_symmetry_equiv_pos_as_xyz
'x, y, z'
'-x, y+1/2, -z'

loop_
_atom_site_type_symbol
_atom_site_label
_atom_site_fract_x
_atom_site_fract_y
_atom_site_fract_z
_atom_site_U_iso_or_equiv
_atom_site_adp_type
_atom_site_calc_flag
_atom_site_refinement_flags
_atom_site_occupancy
_atom_site_disorder_assembly
_atom_site_disorder_group
O O1 0.8125(2) 0.47512(15) 0.9305(5) 0.0214(7) Uani d . 1 . .
O O2 0.6847(2) 0.37656(16) 0.6627(5) 0.0228(7) Uani d . 1 . .
O O3 0.7345(2) 0.39965(15) 1.1492(5) 0.0204(6) Uani d . 1 . .
O O4 0.8928(2) 0.25283(15) 1.0481(5) 0.0219(7) Uani d . 1 . .
O O5 0.8950(2) 0.43014(15) 1.2587(5) 0.0201(7) Uani d . 1 . .
O O6 0.9859(2) 0.34782(15) 0.7662(5) 0.0199(6) Uani d . 1 . .
O O7 0.6789(2) 0.27059(16) 0.5052(5) 0.0292(8) Uani d . 1 . .
O O8 1.1357(2) 0.37660(18) 0.9296(5) 0.0298(8) Uani d . 1 . .
C C1 0.8457(3) 0.4201(2) 0.7955(7) 0.0194(9) Uani d . 1 . .
H H1 0.8508 0.4372 0.6394 0.023 Uiso calc R 1 . .
C C2 0.7763(3) 0.3585(2) 0.7881(7) 0.0191(9) Uani d . 1 . .
H H2 0.8055 0.3183 0.7140 0.023 Uiso calc R 1 . .
C C3 0.7632(3) 0.3394(2) 1.0299(7) 0.0216(9) Uani d . 1 . .
H H3 0.7125 0.3024 1.0309 0.026 Uiso calc R 1 . .
C C4 0.8602(3) 0.3134(2) 1.1506(7) 0.0190(9) Uani d . 1 . .
H H4 0.8517 0.3028 1.3108 0.023 Uiso calc R 1 . .
C C5 0.9345(3) 0.3721(2) 1.1456(7) 0.0185(9) Uani d . 1 . .
H H5 0.9990 0.3580 1.2256 0.022 Uiso calc R 1 . .
C C6 0.9459(3) 0.3982(2) 0.9075(7) 0.0179(9) Uani d . 1 . .
H H6 0.9894 0.4398 0.9201 0.021 Uiso calc R 1 . .
C C7 0.8047(3) 0.4522(2) 1.1506(7) 0.0207(10) Uani d . 1 . .
H H7 0.7823 0.4923 1.2376 0.025 Uiso calc R 1 . .
C C8 0.6432(3) 0.3273(2) 0.5226(7) 0.0228(10) Uani d . 1 . .
C C9 0.5519(3) 0.3507(3) 0.3920(7) 0.0257(10) Uani d . 1 . .
C C10 0.5079(4) 0.3076(3) 0.2251(9) 0.0391(13) Uani d . 1 . .
H H10 0.5350 0.2633 0.2023 0.047 Uiso calc R 1 . .
C C11 0.4248(4) 0.3287(4) 0.0914(10) 0.0564(18) Uani d . 1 . .
H H11 0.3948 0.2988 -0.0224 0.068 Uiso calc R 1 . .
C C12 0.3855(4) 0.3927(4) 0.1226(10) 0.0558(17) Uani d . 1 . .
H H12 0.3288 0.4072 0.0289 0.067 Uiso calc R 1 . .
C C13 0.4275(4) 0.4359(4) 0.2886(11) 0.0524(16) Uani d . 1 . .
H H13 0.3990 0.4799 0.3113 0.063 Uiso calc R 1 . .
C C14 0.5111(4) 0.4158(3) 0.4231(9) 0.0381(13) Uani d . 1 . .
H H14 0.5407 0.4462 0.5362 0.046 Uiso calc R 1 . .
C C15 1.0850(3) 0.3449(2) 0.7887(7) 0.0191(9) Uani d . 1 . .
C C16 1.1199(3) 0.2986(2) 0.6175(7) 0.0236(10) Uani d . 1 . .
H H16 1.0773 0.2651 0.5427 0.028 Uiso calc R 1 . .
C C17 1.2100(4) 0.3040(3) 0.5695(9) 0.0363(12) Uani d . 1 . .
H H17A 1.2525 0.3375 0.6445 0.044 Uiso calc R 1 . .
H H17B 1.2327 0.2743 0.4598 0.044 Uiso calc R 1 . .
H H18 0.847(3) 0.226(3) 1.058(7) 0.018(12) Uiso d . 1 . .
O O1' 0.8180(2) -0.02353(15) 0.4633(5) 0.0214(7) Uani d . 1 . .
O O2' 0.7004(2) 0.08949(16) 0.2611(5) 0.0239(7) Uani d . 1 . .
O O3' 0.7615(2) 0.05067(15) 0.7235(5) 0.0194(6) Uani d . 1 . .
O O4' 0.9392(2) 0.18745(16) 0.6450(5) 0.0224(7) Uani d . 1 . .
O O5' 0.9168(2) 0.00484(15) 0.7903(5) 0.0197(7) Uani d . 1 . .
O O6' 0.9993(2) 0.09656(15) 0.3030(5) 0.0198(6) Uani d . 1 . .
O O7' 0.7191(2) 0.17852(15) 0.0286(5) 0.0208(7) Uani d . 1 . .
O O8' 1.1516(2) 0.07692(17) 0.4663(5) 0.0262(7) Uani d . 1 . .
C C1' 0.8559(3) 0.0326(2) 0.3410(7) 0.0208(10) Uani d . 1 . .
H H1' 0.8528 0.0203 0.1779 0.025 Uiso calc R 1 . .
C C2' 0.7984(3) 0.0984(2) 0.3686(7) 0.0192(9) Uani d . 1 . .
H H2' 0.8300 0.1382 0.2981 0.023 Uiso calc R 1 . .
C C3' 0.7961(3) 0.1123(2) 0.6172(7) 0.0189(9) Uani d . 1 . .
H H3' 0.7529 0.1528 0.6393 0.023 Uiso calc R 1 . .
C C4' 0.8995(3) 0.1260(2) 0.7286(7) 0.0184(9) Uani d . 1 . .
H H4' 0.8976 0.1314 0.8943 0.022 Uiso calc R 1 . .
C C5' 0.9617(3) 0.0630(2) 0.6888(7) 0.0185(9) Uani d . 1 . .
H H5' 1.0300 0.0698 0.7613 0.022 Uiso calc R 1 . .
C C6' 0.9616(3) 0.0434(2) 0.4398(7) 0.0200(9) Uani d . 1 . .
H H6' 0.9991 -0.0006 0.4276 0.024 Uiso calc R 1 . .
C C7' 0.8209(3) -0.0061(2) 0.6930(7) 0.0194(9) Uani d . 1 . .
H H7' 0.7946 -0.0465 0.7715 0.023 Uiso calc R 1 . .
C C8' 0.6696(3) 0.1330(2) 0.0917(7) 0.0193(9) Uani d . 1 . .
C C9' 0.5686(3) 0.1186(2) -0.0084(7) 0.0239(10) Uani d . 1 . .
C C10' 0.5339(3) 0.1548(2) -0.2026(8) 0.0292(11) Uani d . 1 . .
H H10' 0.5745 0.1879 -0.2640 0.035 Uiso calc R 1 . .
C C11' 0.4413(4) 0.1430(3) -0.3055(9) 0.0422(14) Uani d . 1 . .
H H11' 0.4180 0.1674 -0.4390 0.051 Uiso calc R 1 . .
C C12' 0.3824(4) 0.0957(3) -0.2142(11) 0.0535(17) Uani d . 1 . .
H H12' 0.3183 0.0874 -0.2851 0.064 Uiso calc R 1 . .
C C13' 0.4161(4) 0.0602(4) -0.0204(11) 0.0571(18) Uani d . 1 . .
H H13' 0.3746 0.0282 0.0428 0.069 Uiso calc R 1 . .
C C14' 0.5098(4) 0.0708(3) 0.0825(9) 0.0410(13) Uani d . 1 . .
H H14' 0.5334 0.0456 0.2142 0.049 Uiso calc R 1 . .
C C15' 1.0961(3) 0.1069(2) 0.3299(7) 0.0202(9) Uani d . 1 . .
C C16' 1.1229(3) 0.1595(2) 0.1670(8) 0.0255(10) Uani d . 1 . .
H H16' 1.0734 0.1869 0.0868 0.031 Uiso calc R 1 . .
C C17' 1.2132(4) 0.1687(3) 0.1320(10) 0.0447(14) Uani d . 1 . .
H H17C 1.2632 0.1414 0.2114 0.054 Uiso calc R 1 . .
H H17D 1.2291 0.2026 0.0270 0.054 Uiso calc R 1 . .
H H18' 0.926(4) 0.219(3) 0.733(9) 0.031(15) Uiso d . 1 . .

loop_
_atom_site_aniso_label
_atom_site_aniso_U_11
_atom_site_aniso_U_22
_atom_site_aniso_U_33
_atom_site_aniso_U_12
_atom_site_aniso_U_13
_atom_site_aniso_U_23
O1 0.0274(16) 0.0169(16) 0.0199(15) 0.0032(13) 0.0030(13) 0.0013(12)
O2 0.0198(15) 0.0247(16) 0.0231(16) 0.0015(13) -0.0010(12) -0.0067(13)
O3 0.0213(15) 0.0199(15) 0.0210(15) -0.0006(12) 0.0072(12) -0.0009(13)
O4 0.0256(17) 0.0132(15) 0.0277(17) -0.0049(13) 0.0076(13) 0.0011(12)
O5 0.0241(16) 0.0194(15) 0.0170(14) 0.0003(13) 0.0038(12) -0.0054(12)
O6 0.0234(16) 0.0213(16) 0.0157(14) -0.0036(13) 0.0050(12) -0.0034(12)
O7 0.0347(19) 0.0178(17) 0.0334(18) -0.0020(14) -0.0036(15) 0.0007(14)
O8 0.0217(16) 0.0364(19) 0.0309(18) -0.0009(15) 0.0009(14) -0.0088(15)
C1 0.025(2) 0.020(2) 0.015(2) 0.0001(19) 0.0074(17) 0.0010(17)
C2 0.015(2) 0.021(2) 0.022(2) -0.0017(17) 0.0024(16) -0.0034(18)
C3 0.025(2) 0.018(2) 0.023(2) -0.0031(18) 0.0091(18) 0.0004(18)
C4 0.025(2) 0.018(2) 0.016(2) 0.0015(18) 0.0081(17) -0.0007(17)
C5 0.016(2) 0.020(2) 0.020(2) 0.0014(18) 0.0039(16) -0.0018(17)
C6 0.019(2) 0.017(2) 0.018(2) -0.0067(17) 0.0026(16) -0.0016(17)
C7 0.024(2) 0.020(2) 0.017(2) -0.0003(18) 0.0007(17) -0.0042(17)
C8 0.023(2) 0.026(3) 0.020(2) -0.010(2) 0.0069(18) 0.0011(19)
C9 0.020(2) 0.033(3) 0.025(2) -0.0062(19) 0.0069(18) -0.002(2)
C10 0.025(3) 0.051(3) 0.039(3) -0.004(2) -0.004(2) -0.014(3)
C11 0.034(3) 0.082(5) 0.048(4) 0.003(3) -0.014(3) -0.033(3)
C12 0.028(3) 0.085(5) 0.051(4) 0.018(3) -0.012(3) -0.015(3)
C13 0.032(3) 0.061(4) 0.062(4) 0.018(3) -0.008(3) -0.017(3)
C14 0.028(3) 0.043(3) 0.041(3) 0.008(2) -0.006(2) -0.013(2)
C15 0.020(2) 0.018(2) 0.020(2) -0.0029(18) 0.0032(18) 0.0037(18)
C16 0.024(2) 0.021(2) 0.025(2) -0.0011(19) 0.0009(18) -0.0024(19)
C17 0.032(3) 0.036(3) 0.041(3) 0.000(2) 0.009(2) -0.013(2)
O1' 0.0284(17) 0.0197(16) 0.0161(15) -0.0060(13) 0.0019(13) -0.0015(12)
O2' 0.0193(15) 0.0269(17) 0.0248(16) -0.0027(13) -0.0007(12) 0.0103(13)
O3' 0.0209(15) 0.0187(15) 0.0191(15) 0.0006(12) 0.0038(12) 0.0034(12)
O4' 0.0280(17) 0.0155(16) 0.0242(17) -0.0036(13) 0.0052(13) -0.0007(13)
O5' 0.0219(16) 0.0168(15) 0.0204(15) -0.0008(12) 0.0027(12) 0.0052(12)
O6' 0.0185(15) 0.0246(16) 0.0159(14) -0.0014(13) 0.0007(11) 0.0026(13)
O7' 0.0212(15) 0.0159(15) 0.0248(16) -0.0036(13) 0.0000(12) 0.0052(12)
O8' 0.0216(16) 0.0293(18) 0.0274(16) 0.0002(14) 0.0019(13) 0.0038(14)
C1' 0.029(2) 0.017(2) 0.016(2) -0.0056(18) 0.0021(18) 0.0024(17)
C2' 0.020(2) 0.018(2) 0.018(2) -0.0044(18) -0.0015(17) 0.0068(17)
C3' 0.022(2) 0.013(2) 0.022(2) 0.0019(17) 0.0055(17) 0.0016(17)
C4' 0.024(2) 0.016(2) 0.015(2) -0.0013(18) 0.0044(17) -0.0018(17)
C5' 0.018(2) 0.018(2) 0.019(2) -0.0009(17) 0.0011(17) 0.0039(17)
C6' 0.026(2) 0.016(2) 0.018(2) 0.0005(18) 0.0055(17) 0.0012(17)
C7' 0.023(2) 0.017(2) 0.018(2) -0.0028(18) 0.0034(18) 0.0015(17)
C8' 0.025(2) 0.015(2) 0.019(2) -0.0008(18) 0.0093(18) -0.0008(18)
C9' 0.024(2) 0.023(2) 0.024(2) 0.0040(18) -0.0004(18) -0.0032(19)
C10' 0.025(3) 0.028(3) 0.033(3) -0.001(2) -0.003(2) 0.008(2)
C11' 0.035(3) 0.047(3) 0.040(3) -0.006(3) -0.011(2) 0.015(3)
C12' 0.028(3) 0.063(4) 0.064(4) -0.016(3) -0.017(3) 0.010(3)
C13' 0.034(3) 0.065(4) 0.069(4) -0.023(3) -0.011(3) 0.030(4)
C14' 0.028(3) 0.046(3) 0.046(3) -0.011(2) -0.005(2) 0.018(3)
C15' 0.020(2) 0.023(2) 0.017(2) 0.0041(19) 0.0019(18) -0.0032(18)
C16' 0.025(2) 0.027(3) 0.023(2) -0.0031(19) -0.0026(19) -0.0006(19)
C17' 0.038(3) 0.056(4) 0.041(3) -0.003(3) 0.008(2) 0.014(3)

loop_
_atom_type_symbol
_atom_type_description
_atom_type_scat_dispersion_real
_atom_type_scat_dispersion_imag
_atom_type_scat_source
C C 0.0033 0.0000 'International Tables Vol C Tables 4.2.6.8 and 6.1.1.4'
H H 0.0000 0.0000 'International Tables Vol C Tables 4.2.6.8 and 6.1.1.4'
O O 0.0106 0.0000 'International Tables Vol C Tables 4.2.6.8 and 6.1.1.4'

loop_
_geom_angle_atom_site_label_1
_geom_angle_atom_site_label_2
_geom_angle_atom_site_label_3
_geom_angle_site_symmetry_1
_geom_angle_site_symmetry_3
_geom_angle
_geom_angle_publ_flag
O1 C1 C2 . . 110.5(3) no
O1 C1 C6 . . 106.8(3) no
C2 C1 C6 . . 109.4(3) no
O1 C1 H1 . . 110.0 no
C2 C1 H1 . . 110.0 no
C6 C1 H1 . . 110.0 no
O2 C2 C3 . . 111.1(3) no
O2 C2 C1 . . 109.8(3) no
C3 C2 C1 . . 107.7(3) no
O2 C2 H2 . . 109.4 no
C3 C2 H2 . . 109.4 no
C1 C2 H2 . . 109.4 no
O3 C3 C2 . . 110.2(3) no
O3 C3 C4 . . 107.8(3) no
C2 C3 C4 . . 109.4(3) no
O3 C3 H3 . . 109.8 no
C2 C3 H3 . . 109.8 no
C4 C3 H3 . . 109.8 no
O4 C4 C5 . . 110.7(3) no
O4 C4 C3 . . 111.8(3) no
C5 C4 C3 . . 107.5(3) no
O4 C4 H4 . . 108.9 no
C5 C4 H4 . . 108.9 no
C3 C4 H4 . . 108.9 no
O5 C5 C4 . . 105.9(3) no
O5 C5 C6 . . 105.4(3) no
C4 C5 C6 . . 113.7(3) no
O5 C5 H5 . . 110.6 no
C4 C5 H5 . . 110.6 no
C6 C5 H5 . . 110.6 no
O6 C6 C1 . . 108.7(3) no
O6 C6 C5 . . 114.3(3) no
C1 C6 C5 . . 108.2(3) no
O6 C6 H6 . . 108.5 no
C1 C6 H6 . . 108.5 no
C5 C6 H6 . . 108.5 no
O3 C7 O5 . . 111.2(3) no
O3 C7 O1 . . 110.5(3) no
O5 C7 O1 . . 111.5(3) no
O3 C7 H7 . . 107.8 no
O5 C7 H7 . . 107.8 no
O1 C7 H7 . . 107.8 no
O7 C8 O2 . . 122.8(4) no
O7 C8 C9 . . 124.2(4) no
O2 C8 C9 . . 112.9(4) no
C10 C9 C14 . . 119.0(5) no
C10 C9 C8 . . 118.4(4) no
C14 C9 C8 . . 122.5(4) no
C11 C10 C9 . . 120.5(5) no
C11 C10 H10 . . 119.8 no
C9 C10 H10 . . 119.8 no
C12 C11 C10 . . 120.1(5) no
C12 C11 H11 . . 119.9 no
C10 C11 H11 . . 119.9 no
C11 C12 C13 . . 120.3(5) no
C11 C12 H12 . . 119.8 no
C13 C12 H12 . . 119.8 no
C12 C13 C14 . . 120.3(6) no
C12 C13 H13 . . 119.9 no
C14 C13 H13 . . 119.9 no
C13 C14 C9 . . 119.8(5) no
C13 C14 H14 . . 120.1 no
C9 C14 H14 . . 120.1 no
O8 C15 O6 . . 123.2(4) no
O8 C15 C16 . . 125.6(4) no
O6 C15 C16 . . 111.2(3) no
C17 C16 C15 . . 119.8(4) no
C17 C16 H16 . . 120.1 no
C15 C16 H16 . . 120.1 no
C16 C17 H17A . . 120.0 no
C16 C17 H17B . . 120.0 no
H17A C17 H17B . . 120.0 no
O1' C1' C2' . . 110.4(3) no
O1' C1' C6' . . 107.1(3) no
C2' C1' C6' . . 109.5(3) no
O1' C1' H1' . . 109.9 no
C2' C1' H1' . . 109.9 no
C6' C1' H1' . . 109.9 no
O2' C2' C3' . . 109.4(3) no
O2' C2' C1' . . 109.2(3) no
C3' C2' C1' . . 109.1(3) no
O2' C2' H2' . . 109.7 no
C3' C2' H2' . . 109.7 no
C1' C2' H2' . . 109.7 no
O3' C3' C2' . . 109.2(3) no
O3' C3' C4' . . 106.7(3) no
C2' C3' C4' . . 109.4(3) no
O3' C3' H3' . . 110.5 no
C2' C3' H3' . . 110.5 no
C4' C3' H3' . . 110.5 no
O4' C4' C5' . . 111.3(3) no
O4' C4' C3' . . 111.7(3) no
C5' C4' C3' . . 108.1(3) no
O4' C4' H4' . . 108.6 no
C5' C4' H4' . . 108.6 no
C3' C4' H4' . . 108.6 no
O5' C5' C4' . . 106.0(3) no
O5' C5' C6' . . 105.3(3) no
C4' C5' C6' . . 114.3(3) no
O5' C5' H5' . . 110.4 no
C4' C5' H5' . . 110.4 no
C6' C5' H5' . . 110.4 no
O6' C6' C1' . . 105.6(3) no
O6' C6' C5' . . 114.5(3) no
C1' C6' C5' . . 107.6(3) no
O6' C6' H6' . . 109.7 no
C1' C6' H6' . . 109.7 no
C5' C6' H6' . . 109.7 no
O3' C7' O5' . . 111.8(3) no
O3' C7' O1' . . 111.4(3) no
O5' C7' O1' . . 111.1(3) no
O3' C7' H7' . . 107.5 no
O5' C7' H7' . . 107.5 no
O1' C7' H7' . . 107.5 no
O7' C8' O2' . . 123.4(4) no
O7' C8' C9' . . 123.8(4) no
O2' C8' C9' . . 112.8(4) no
C14' C9' C10' . . 120.1(4) no
C14' C9' C8' . . 122.5(4) no
C10' C9' C8' . . 117.4(4) no
C11' C10' C9' . . 120.2(5) no
C11' C10' H10' . . 119.9 no
C9' C10' H10' . . 119.9 no
C10' C11' C12' . . 119.7(5) no
C10' C11' H11' . . 120.2 no
C12' C11' H11' . . 120.2 no
C11' C12' C13' . . 120.3(5) no
C11' C12' H12' . . 119.8 no
C13' C12' H12' . . 119.8 no
C12' C13' C14' . . 120.5(5) no
C12' C13' H13' . . 119.8 no
C14' C13' H13' . . 119.8 no
C9' C14' C13' . . 119.1(5) no
C9' C14' H14' . . 120.4 no
C13' C14' H14' . . 120.4 no
O8' C15' O6' . . 123.9(4) no
O8' C15' C16' . . 125.9(4) no
O6' C15' C16' . . 110.1(3) no
C17' C16' C15' . . 121.1(5) no
C17' C16' H16' . . 119.5 no
C15' C16' H16' . . 119.5 no
C16' C17' H17C . . 120.0 no
C16' C17' H17D . . 120.0 no
H17C C17' H17D . . 120.0 no
C7 O1 C1 . . 111.0(3) no
C8 O2 C2 . . 116.0(3) no
C7 O3 C3 . . 110.8(3) no
C4 O4 H18 . . 102(3) no
C7 O5 C5 . . 112.5(3) no
C15 O6 C6 . . 114.8(3) no
C7' O1' C1' . . 110.2(3) no
C8' O2' C2' . . 117.4(3) no
C7' O3' C3' . . 110.9(3) no
C4' O4' H18' . . 106(4) no
C7' O5' C5' . . 111.9(3) no
C15' O6' C6' . . 117.2(3) no

loop_
_geom_bond_atom_site_label_1
_geom_bond_atom_site_label_2
_geom_bond_site_symmetry_2
_geom_bond_distance
_geom_bond_publ_flag
C1 O1 . 1.440(5) no
C1 C2 . 1.524(6) no
C1 C6 . 1.525(6) no
C1 H1 . 1.0000 no
C2 O2 . 1.437(5) no
C2 C3 . 1.523(6) no
C2 H2 . 1.0000 no
C3 O3 . 1.442(5) no
C3 C4 . 1.531(6) no
C3 H3 . 1.0000 no
C4 O4 . 1.416(5) no
C4 C5 . 1.530(6) no
C4 H4 . 1.0000 no
C5 O5 . 1.446(5) no
C5 C6 . 1.536(6) no
C5 H5 . 1.0000 no
C6 O6 . 1.439(5) no
C6 H6 . 1.0000 no
C7 O3 . 1.401(5) no
C7 O5 . 1.403(5) no
C7 O1 . 1.405(5) no
C7 H7 . 1.0000 no
C8 O7 . 1.209(6) no
C8 O2 . 1.349(5) no
C8 C9 . 1.475(6) no
C9 C10 . 1.383(7) no
C9 C14 . 1.398(7) no
C10 C11 . 1.382(7) no
C10 H10 . 0.9500 no
C11 C12 . 1.369(9) no
C11 H11 . 0.9500 no
C12 C13 . 1.373(8) no
C12 H12 . 0.9500 no
C13 C14 . 1.384(7) no
C13 H13 . 0.9500 no
C14 H14 . 0.9500 no
C15 O8 . 1.198(5) no
C15 O6 . 1.360(5) no
C15 C16 . 1.481(6) no
C16 C17 . 1.313(7) no
C16 H16 . 0.9500 no
C17 H17A . 0.9500 no
C17 H17B . 0.9500 no
O4 H18 . 0.82(5) no
C1' O1' . 1.438(5) no
C1' C2' . 1.516(6) no
C1' C6' . 1.524(6) no
C1' H1' . 1.0000 no
C2' O2' . 1.440(5) no
C2' C3' . 1.515(6) no
C2' H2' . 1.0000 no
C3' O3' . 1.454(5) no
C3' C4' . 1.528(6) no
C3' H3' . 1.0000 no
C4' O4' . 1.420(5) no
C4' C5' . 1.523(6) no
C4' H4' . 1.0000 no
C5' O5' . 1.448(5) no
C5' C6' . 1.536(6) no
C5' H5' . 1.0000 no
C6' O6' . 1.446(5) no
C6' H6' . 1.0000 no
C7' O3' . 1.392(5) no
C7' O5' . 1.400(5) no
C7' O1' . 1.410(5) no
C7' H7' . 1.0000 no
C8' O7' . 1.199(5) no
C8' O2' . 1.346(5) no
C8' C9' . 1.480(6) no
C9' C14' . 1.380(7) no
C9' C10' . 1.392(6) no
C10' C11' . 1.372(7) no
C10' H10' . 0.9500 no
C11' C12' . 1.377(8) no
C11' H11' . 0.9500 no
C12' C13' . 1.379(8) no
C12' H12' . 0.9500 no
C13' C14' . 1.383(7) no
C13' H13' . 0.9500 no
C14' H14' . 0.9500 no
C15' O8' . 1.201(5) no
C15' O6' . 1.343(5) no
C15' C16' . 1.483(6) no
C16' C17' . 1.300(7) no
C16' H16' . 0.9500 no
C17' H17C . 0.9500 no
C17' H17D . 0.9500 no
O4' H18' . 0.84(6) no

loop_
_geom_hbond_atom_site_label_D
_geom_hbond_atom_site_label_H
_geom_hbond_atom_site_label_A
_geom_hbond_site_symmetry_A
_geom_hbond_distance_DH
_geom_hbond_distance_HA
_geom_hbond_distance_DA
_geom_hbond_angle_DHA
_geom_hbond_publ_flag
O4' H18' O4 . 0.84(6) 2.09(6) 2.858(5) 151(5) yes
O4 H18 O7' 1_556 0.82(5) 1.98(5) 2.785(4) 165(4) yes
C1 H1 O5 1_554 1.00 2.43 3.364(5) 155.4 yes
C1' H1' O5' 1_554 1.00 2.59 3.533(5) 156.8 yes
C3 H3 O7' 1_556 1.00 2.39 3.161(5) 133.3 yes
C3' H3' O7 . 1.00 2.58 3.482(5) 150.1 yes
C16 H16 O4' . 0.95 2.55 3.308(5) 136.4 yes
C7 H7 O8' 2_757 1.00 2.50 3.328(5) 139.7 yes
C6 H6 O5' 2_757 1.00 2.39 3.208(5) 138.2 yes
C7' H7' O8 2_747 1.00 2.43 3.202(5) 133.3 yes
C12' H12' O8' 1_454 0.95 2.60 3.540(6) 170.5 yes
C13 H13 O3' 2_656 0.95 2.59 3.416(6) 145.3 yes

loop_
_geom_torsion_atom_site_label_1
_geom_torsion_atom_site_label_2
_geom_torsion_atom_site_label_3
_geom_torsion_atom_site_label_4
_geom_torsion_site_symmetry_1
_geom_torsion_site_symmetry_2
_geom_torsion_site_symmetry_3
_geom_torsion_site_symmetry_4
_geom_torsion
_geom_torsion_publ_flag
O1 C1 C2 O2 . . . . 68.4(4) no
C6 C1 C2 O2 . . . . -174.2(3) no
O1 C1 C2 C3 . . . . -52.6(4) no
C6 C1 C2 C3 . . . . 64.8(4) no
O2 C2 C3 O3 . . . . -67.3(4) no
C1 C2 C3 O3 . . . . 52.9(4) no
O2 C2 C3 C4 . . . . 174.2(3) no
C1 C2 C3 C4 . . . . -65.5(4) no
O3 C3 C4 O4 . . . . 178.4(3) no
C2 C3 C4 O4 . . . . -61.8(4) no
O3 C3 C4 C5 . . . . -60.0(4) no
C2 C3 C4 C5 . . . . 59.9(4) no
O4 C4 C5 O5 . . . . -178.6(3) no
C3 C4 C5 O5 . . . . 59.1(4) no
O4 C4 C5 C6 . . . . 66.2(4) no
C3 C4 C5 C6 . . . . -56.1(4) no
O1 C1 C6 O6 . . . . -174.6(3) no
C2 C1 C6 O6 . . . . 65.8(4) no
O1 C1 C6 C5 . . . . 60.9(4) no
C2 C1 C6 C5 . . . . -58.8(4) no
O5 C5 C6 O6 . . . . 179.2(3) no
C4 C5 C6 O6 . . . . -65.3(4) no
O5 C5 C6 C1 . . . . -59.6(4) no
C4 C5 C6 C1 . . . . 55.9(4) no
O7 C8 C9 C10 . . . . -5.7(7) no
O2 C8 C9 C10 . . . . 173.2(4) no
O7 C8 C9 C14 . . . . 177.5(5) no
O2 C8 C9 C14 . . . . -3.6(6) no
C14 C9 C10 C11 . . . . 0.0(8) no
C8 C9 C10 C11 . . . . -177.0(5) no
C9 C10 C11 C12 . . . . 0.3(10) no
C10 C11 C12 C13 . . . . -0.9(11) no
C11 C12 C13 C14 . . . . 1.3(10) no
C12 C13 C14 C9 . . . . -1.1(9) no
C10 C9 C14 C13 . . . . 0.4(8) no
C8 C9 C14 C13 . . . . 177.3(5) no
O8 C15 C16 C17 . . . . -19.0(7) no
O6 C15 C16 C17 . . . . 160.6(4) no
O1' C1' C2' O2' . . . . -66.3(4) no
C6' C1' C2' O2' . . . . 176.0(3) no
O1' C1' C2' C3' . . . . 53.3(4) no
C6' C1' C2' C3' . . . . -64.4(4) no
O2' C2' C3' O3' . . . . 66.8(4) no
C1' C2' C3' O3' . . . . -52.6(4) no
O2' C2' C3' C4' . . . . -176.7(3) no
C1' C2' C3' C4' . . . . 63.9(4) no
O3' C3' C4' O4' . . . . -177.1(3) no
C2' C3' C4' O4' . . . . 64.8(4) no
O3' C3' C4' C5' . . . . 60.1(4) no
C2' C3' C4' C5' . . . . -58.0(4) no
O4' C4' C5' O5' . . . . 177.3(3) no
C3' C4' C5' O5' . . . . -59.7(4) no
O4' C4' C5' C6' . . . . -67.3(4) no
C3' C4' C5' C6' . . . . 55.7(4) no
O1' C1' C6' O6' . . . . 176.1(3) no
C2' C1' C6' O6' . . . . -64.3(4) no
O1' C1' C6' C5' . . . . -61.3(4) no
C2' C1' C6' C5' . . . . 58.4(4) no
O5' C5' C6' O6' . . . . 177.0(3) no
C4' C5' C6' O6' . . . . 61.1(5) no
O5' C5' C6' C1' . . . . 59.9(4) no
C4' C5' C6' C1' . . . . -56.0(4) no
O7' C8' C9' C14' . . . . -172.9(5) no
O2' C8' C9' C14' . . . . 7.3(6) no
O7' C8' C9' C10' . . . . 7.6(7) no
O2' C8' C9' C10' . . . . -172.2(4) no
C14' C9' C10' C11' . . . . -0.5(7) no
C8' C9' C10' C11' . . . . 179.1(5) no
C9' C10' C11' C12' . . . . 0.8(9) no
C10' C11' C12' C13' . . . . 0.0(10) no
C11' C12' C13' C14' . . . . -1.1(11) no
C10' C9' C14' C13' . . . . -0.6(8) no
C8' C9' C14' C13' . . . . 179.9(5) no
C12' C13' C14' C9' . . . . 1.4(10) no
O8' C15' C16' C17' . . . . 12.5(7) no
O6' C15' C16' C17' . . . . -167.0(5) no
O3 C7 O1 C1 . . . . -63.1(4) no
O5 C7 O1 C1 . . . . 61.1(4) no
C2 C1 O1 C7 . . . . 58.3(4) no
C6 C1 O1 C7 . . . . -60.7(4) no
O7 C8 O2 C2 . . . . 1.6(6) no
C9 C8 O2 C2 . . . . -177.3(3) no
C3 C2 O2 C8 . . . . -102.0(4) no
C1 C2 O2 C8 . . . . 139.0(4) yes
O5 C7 O3 C3 . . . . -60.8(4) no
O1 C7 O3 C3 . . . . 63.6(4) no
C2 C3 O3 C7 . . . . -59.2(4) no
C4 C3 O3 C7 . . . . 60.2(4) no
O3 C7 O5 C5 . . . . 62.1(4) no
O1 C7 O5 C5 . . . . -61.6(4) no
C4 C5 O5 C7 . . . . -60.8(4) no
C6 C5 O5 C7 . . . . 60.0(4) no
O8 C15 O6 C6 . . . . 7.0(6) no
C16 C15 O6 C6 . . . . -172.6(3) no
C1 C6 O6 C15 . . . . 153.8(3) yes
C5 C6 O6 C15 . . . . -85.3(4) no
O3' C7' O1' C1' . . . . 63.1(4) no
O5' C7' O1' C1' . . . . -62.2(4) no
C2' C1' O1' C7' . . . . -57.7(4) no
C6' C1' O1' C7' . . . . 61.4(4) no
O7' C8' O2' C2' . . . . -0.6(6) no
C9' C8' O2' C2' . . . . 179.1(3) no
C3' C2' O2' C8' . . . . 121.2(4) no
C1' C2' O2' C8' . . . . -119.5(4) yes
O5' C7' O3' C3' . . . . 61.3(4) no
O1' C7' O3' C3' . . . . -63.6(4) no
C2' C3' O3' C7' . . . . 58.1(4) no
C4' C3' O3' C7' . . . . -60.1(4) no
O3' C7' O5' C5' . . . . -62.0(4) no
O1' C7' O5' C5' . . . . 63.0(4) no
C4' C5' O5' C7' . . . . 60.3(4) no
C6' C5' O5' C7' . . . . -61.1(4) no
O8' C15' O6' C6' . . . . -3.3(6) no
C16' C15' O6' C6' . . . . 176.2(3) no
C1' C6' O6' C15' . . . . -168.4(3) yes
C5' C6' O6' C15' . . . . 73.5(4) no
C3 C4 O4 H18 . . . . -59(3) yes
C3' C4' O4' H18' . . . . 93(4) yes
